data_7244799
loop_
_publ_author_name
'huang, ziqing'
'Chen, Jia-Qi'
'Zhao, Shu-Man'
'Qiu, Zhao-Feng'
'Zhao, Yue'
'Sun, Wei-Yin'

_publ_section_title
;
 Supramolecular assemblies of Zn(II) complexes with D-\p-A ligand for
 sensing specific organic molecules
;
_journal_name_full CrystEngComm
_journal_paper_doi 10.1039/D2CE00452F
_journal_year 2022
_chemical_formula_moiety 'C35 H22 N8 O4 Zn, 1.5(C3 H7 N O)'
_chemical_formula_sum 'C39.5 H32.5 N9.5 O5.5 Zn'
_chemical_formula_weight 793.61
_space_group_crystal_system triclinic
_space_group_IT_number 2
_space_group_name_Hall '-P 1'
_space_group_name_H-M_alt 'P -1'
_atom_sites_solution_hydrogens geom
_audit_creation_date 2021-06-19
_audit_creation_method
;
Olex2 1.2
(compiled 2018.05.29 svn.r3508 for OlexSys, GUI svn.r5506)
;
_audit_update_record
;
2021-07-27 deposited with the CCDC.	2022-04-18 downloaded from the CCDC.
;
_cell_angle_alpha 68.187(6)
_cell_angle_beta 82.616(7)
_cell_angle_gamma 80.538(6)
_cell_formula_units_Z 2
_cell_length_a 9.2514(17)
_cell_length_b 12.824(2)
_cell_length_c 16.624(3)
_cell_measurement_reflns_used 4527
_cell_measurement_temperature 296(2)
_cell_measurement_theta_max 26.717
_cell_measurement_theta_min 2.522
_cell_volume 1801.2(5)
_computing_cell_refinement 'SAINT V8.40A (?, 2016)'
_computing_data_reduction 'SAINT V8.40A (?, 2016)'
_computing_molecular_graphics 'Olex2 (Dolomanov et al., 2009)'
_computing_publication_material 'Olex2 (Dolomanov et al., 2009)'
_computing_structure_refinement 'ShelXL (Sheldrick, 2015)'
_computing_structure_solution 'SHELXT 2014/5 (Sheldrick, 2014)'
_diffrn_ambient_temperature 296.15
_diffrn_measured_fraction_theta_full 0.993
_diffrn_measured_fraction_theta_max 0.987
_diffrn_measurement_device_type 'CCD area detector'
_diffrn_measurement_method 'phi and omega scans'
_diffrn_radiation_type MoK\a
_diffrn_radiation_wavelength 0.71073
_diffrn_reflns_av_R_equivalents 0.0672
_diffrn_reflns_av_unetI/netI 0.0994
_diffrn_reflns_Laue_measured_fraction_full 0.993
_diffrn_reflns_Laue_measured_fraction_max 0.987
_diffrn_reflns_limit_h_max 11
_diffrn_reflns_limit_h_min -12
_diffrn_reflns_limit_k_max 15
_diffrn_reflns_limit_k_min -16
_diffrn_reflns_limit_l_max 19
_diffrn_reflns_limit_l_min -21
_diffrn_reflns_number 16347
_diffrn_reflns_point_group_measured_fraction_full 0.993
_diffrn_reflns_point_group_measured_fraction_max 0.987
_diffrn_reflns_theta_full 25.242
_diffrn_reflns_theta_max 27.452
_diffrn_reflns_theta_min 2.515
_exptl_absorpt_coefficient_mu 0.729
_exptl_absorpt_correction_T_max 0.7456
_exptl_absorpt_correction_T_min 0.5656
_exptl_absorpt_correction_type multi-scan
_exptl_absorpt_process_details
;
SADABS-2016/2 (Bruker,2016/2) was used for absorption correction.
wR2(int) was 0.1385 before and 0.0706 after correction.
The Ratio of minimum to maximum transmission is 0.7586.
The \l/2 correction factor is Not present.
;
_exptl_crystal_colour white
_exptl_crystal_colour_primary white
_exptl_crystal_density_diffrn 1.463
_exptl_crystal_description block
_exptl_crystal_F_000 700
_exptl_crystal_size_max 0.12
_exptl_crystal_size_mid 0.1
_exptl_crystal_size_min 0.1
_refine_diff_density_max 1.524
_refine_diff_density_min -0.684
_refine_diff_density_rms 0.085
_refine_ls_extinction_method none
_refine_ls_goodness_of_fit_ref 1.018
_refine_ls_hydrogen_treatment constr
_refine_ls_matrix_type full
_refine_ls_number_parameters 442
_refine_ls_number_reflns 8119
_refine_ls_number_restraints 6
_refine_ls_restrained_S_all 1.018
_refine_ls_R_factor_all 0.0823
_refine_ls_R_factor_gt 0.0578
_refine_ls_shift/su_max 0.000
_refine_ls_shift/su_mean 0.000
_refine_ls_structure_factor_coef Fsqd
_refine_ls_weighting_details 'w=1/[\s^2^(Fo^2^)+(0.0694P)^2^] where P=(Fo^2^+2Fc^2^)/3'
_refine_ls_weighting_scheme calc
_refine_ls_wR_factor_gt 0.1400
_refine_ls_wR_factor_ref 0.1550
_reflns_Friedel_coverage 0.000
_reflns_number_gt 6008
_reflns_number_total 8119
_reflns_threshold_expression 'I > 2\s(I)'
_cod_data_source_file d2ce00452f2.cif
_cod_data_source_block assembly-2
_cod_original_cell_volume 1801.3(6)
_cod_database_code 7244799
_shelx_shelxl_version_number 2018/1
_shelx_space_group_comment
;
The symmetry employed for this shelxl refinement is uniquely defined
by the following loop, which should always be used as a source of
symmetry information in preference to the above space-group names.
They are only intended as comments.
;
_shelx_estimated_absorpt_t_max 0.931
_shelx_estimated_absorpt_t_min 0.918
_olex2_refinement_description
;
1. Others
 Fixed Sof: Zn1(0.95) Zn1A(0.05)
 Fixed Uiso: H21(0.03) H24(0.031) H4(0.032) H27(0.032) H25(0.034) H12(0.036)
 H19(0.032) H30(0.032) H26(0.033) H16(0.038) H32(0.041) H33(0.04) H29(0.031)
 H2(0.04) H1(0.042) H13(0.044) H15(0.045) H34(0.049) H14(0.046) H9(0.049)
 H10(0.068) H35(0.084)
 Fixed X: H21(0.173864) H24(-0.045158) H4(-0.475055) H27(-0.341301) H25(-
 0.280167) H12(-0.347536) H19(0.451316) H30(0.791748) H26(-0.430603)
 H16(0.496567) H32(0.488177) H33(0.311867) H29(0.618222) H2(-0.078296) H1(-
 0.137183) H13(0.070325) H15(0.507861) H34(0.964924) H14(0.291322) H9(-
 0.282951) H10(-0.441468) H35(0.866569)
 Fixed Y: H21(0.744808) H24(0.753353) H4(0.183463) H27(0.502655) H25(0.759501)
 H12(0.395847) H19(0.564543) H30(0.768627) H26(0.629226) H16(0.382023)
 H32(0.991044) H33(0.87602) H29(0.650419) H2(0.097618) H1(-0.08159)
 H13(0.254547) H15(0.226683) H34(0.880081) H14(0.165821) H9(0.695462)
 H10(0.78117) H35(1.162993)
 Fixed Z: H21(0.380927) H24(0.452749) H4(0.426127) H27(0.450445) H25(0.51824)
 H12(0.103987) H19(0.260424) H30(0.244367) H26(0.519855) H16(0.261792)
 H32(0.30881) H33(0.326714) H29(0.267552) H2(0.522291) H1(0.593529)
 H13(0.24645) H15(0.219792) H34(0.244632) H14(0.207897) H9(0.107334) H10(-
 0.001765) H35(0.280975)
;
_olex2_submission_special_instructions 'No special instructions were received'

loop_
_space_group_symop_operation_xyz
'x, y, z'
'-x, -y, -z'

loop_
_atom_site_label
_atom_site_type_symbol
_atom_site_fract_x
_atom_site_fract_y
_atom_site_fract_z
_atom_site_U_iso_or_equiv
_atom_site_adp_type
_atom_site_occupancy
_atom_site_site_symmetry_order
_atom_site_calc_flag
_atom_site_refinement_flags_posn
_atom_site_refinement_flags_adp
_atom_site_refinement_flags_occupancy
_atom_site_disorder_assembly
_atom_site_disorder_group
Zn1 Zn -0.05021(4) 0.44550(3) 0.33190(2) 0.02034(12) Uani 0.95 1 d . U P A 1
O4 O -0.1596(2) 0.53339(18) 0.22920(14) 0.0296(5) Uani 1 1 d . . . . .
O1 O -0.1042(2) 0.29758(17) 0.41166(14) 0.0282(5) Uani 1 1 d . . . . .
O2 O -0.3419(3) 0.35829(18) 0.39067(16) 0.0341(6) Uani 1 1 d . . . . .
N4 N 0.1198(3) 0.5288(2) 0.33931(16) 0.0220(5) Uani 1 1 d . . . . .
O3 O -0.1668(3) 0.3705(2) 0.20991(17) 0.0432(7) Uani 1 1 d . . . . .
N5 N -0.1448(3) 0.5510(2) 0.41154(16) 0.0229(5) Uani 1 1 d . . . . .
N8 N 0.7670(3) 0.9594(2) 0.27034(18) 0.0317(6) Uani 1 1 d . . . . .
N3 N 0.1490(3) 0.3702(2) 0.27285(17) 0.0281(6) Uani 1 1 d . . . . .
N1 N -0.3313(3) -0.0605(2) 0.55193(19) 0.0329(7) Uani 1 1 d . . . . .
C20 C 0.3327(3) 0.6704(2) 0.3161(2) 0.0242(6) Uani 1 1 d . . . . .
C23 C -0.0587(3) 0.6256(2) 0.41221(19) 0.0213(6) Uani 1 1 d . . . . .
C22 C 0.0917(3) 0.6150(2) 0.36952(19) 0.0230(6) Uani 1 1 d . . . . .
C21 C 0.1954(3) 0.6864(2) 0.35922(19) 0.0246(6) Uani 1 1 d . . . . .
H21 H 0.173864 0.744808 0.380927 0.030 Uiso 1 1 calc R . . . .
C24 C -0.1071(3) 0.7033(3) 0.4525(2) 0.0262(7) Uani 1 1 d . . . . .
H24 H -0.045158 0.753353 0.452749 0.031 Uiso 1 1 calc R . . . .
C28 C 0.4450(3) 0.7481(2) 0.3008(2) 0.0255(7) Uani 1 1 d . . . . .
C3 C -0.2708(3) 0.1631(2) 0.4658(2) 0.0258(7) Uani 1 1 d . . . . .
C17 C 0.2740(3) 0.4082(2) 0.2757(2) 0.0250(7) Uani 1 1 d . . . . .
C18 C 0.2545(3) 0.5093(2) 0.30232(19) 0.0241(6) Uani 1 1 d . . . . .
C31 C 0.6598(4) 0.8891(2) 0.2777(2) 0.0258(7) Uani 1 1 d . . . . .
C5 C -0.4309(3) 0.0198(3) 0.5027(2) 0.0269(7) Uani 1 1 d . . . . .
C4 C -0.4042(3) 0.1306(3) 0.4595(2) 0.0264(7) Uani 1 1 d . . . . .
H4 H -0.475055 0.183463 0.426127 0.032 Uiso 1 1 calc R . . . .
C27 C -0.2813(3) 0.5538(3) 0.4510(2) 0.0263(7) Uani 1 1 d . . . . .
H27 H -0.341301 0.502655 0.450445 0.032 Uiso 1 1 calc R . . . .
N2 N -0.4899(4) 0.6445(2) -0.0128(2) 0.0476(9) Uani 1 1 d . . . . .
C25 C -0.2464(3) 0.7065(3) 0.4920(2) 0.0284(7) Uani 1 1 d . . . . .
H25 H -0.280167 0.759501 0.518240 0.034 Uiso 1 1 calc R . . . .
C11 C -0.4621(4) 0.5319(3) 0.0189(2) 0.0333(8) Uani 1 1 d . . . . .
C12 C -0.3662(4) 0.4745(3) 0.0837(2) 0.0298(7) Uani 1 1 d . . . . .
H12 H -0.347536 0.395847 0.103987 0.036 Uiso 1 1 calc R . . . .
C19 C 0.3607(3) 0.5788(3) 0.2884(2) 0.0266(7) Uani 1 1 d . . . . .
H19 H 0.451316 0.564543 0.260424 0.032 Uiso 1 1 calc R . . . .
C6 C -0.2393(3) 0.2825(3) 0.4192(2) 0.0262(7) Uani 1 1 d . . . . .
C30 C 0.6959(3) 0.7890(2) 0.2630(2) 0.0269(7) Uani 1 1 d . . . . .
H30 H 0.791748 0.768627 0.244367 0.032 Uiso 1 1 calc R . . . .
C26 C -0.3363(3) 0.6298(2) 0.4926(2) 0.0272(7) Uani 1 1 d . . . . .
H26 H -0.430603 0.629226 0.519855 0.033 Uiso 1 1 calc R . . . .
C16 C 0.4111(4) 0.3558(3) 0.2574(2) 0.0315(7) Uani 1 1 d . . . . .
H16 H 0.496567 0.382023 0.261792 0.038 Uiso 1 1 calc R . . . .
C32 C 0.5141(4) 0.9222(3) 0.3008(2) 0.0339(8) Uani 1 1 d . . . . .
H32 H 0.488177 0.991044 0.308810 0.041 Uiso 1 1 calc R . . . .
C7 C -0.1999(4) 0.4727(3) 0.1913(2) 0.0303(7) Uani 1 1 d . . . . .
C33 C 0.4089(4) 0.8530(3) 0.3118(2) 0.0332(8) Uani 1 1 d . . . . .
H33 H 0.311867 0.876020 0.326714 0.040 Uiso 1 1 calc R . . . .
C8 C -0.2987(4) 0.5367(3) 0.1176(2) 0.0289(7) Uani 1 1 d . . . . .
C29 C 0.5911(3) 0.7191(3) 0.2758(2) 0.0262(7) Uani 1 1 d . . . . .
H29 H 0.618222 0.650419 0.267552 0.031 Uiso 1 1 calc R . . . .
C2 C -0.1693(4) 0.0802(3) 0.5167(2) 0.0335(8) Uani 1 1 d . . . . .
H2 H -0.078296 0.097618 0.522291 0.040 Uiso 1 1 calc R . . . .
C1 C -0.2053(4) -0.0278(3) 0.5584(2) 0.0348(8) Uani 1 1 d . . . . .
H1 H -0.137183 -0.081590 0.593529 0.042 Uiso 1 1 calc R . . . .
N6 N 0.9754(4) 1.0250(3) 0.2606(2) 0.0531(9) Uani 1 1 d . . . . .
C13 C 0.1570(4) 0.2810(3) 0.2486(2) 0.0363(8) Uani 1 1 d . . . . .
H13 H 0.070325 0.254547 0.246450 0.044 Uiso 1 1 calc R . . . .
N7 N 0.7299(4) 1.0591(3) 0.2833(3) 0.0631(11) Uani 1 1 d . . . . .
C15 C 0.4174(4) 0.2634(3) 0.2324(2) 0.0376(8) Uani 1 1 d . . . . .
H15 H 0.507861 0.226683 0.219792 0.045 Uiso 1 1 calc R . . . .
C34 C 0.9137(4) 0.9423(3) 0.2562(2) 0.0404(9) Uani 1 1 d . . . . .
H34 H 0.964924 0.880081 0.244632 0.049 Uiso 1 1 calc R . . . .
C14 C 0.2892(4) 0.2262(3) 0.2264(2) 0.0383(8) Uani 1 1 d . . . . .
H14 H 0.291322 0.165821 0.207897 0.046 Uiso 1 1 calc R . . . .
C9 C -0.3268(4) 0.6520(3) 0.0858(2) 0.0405(9) Uani 1 1 d . . . . .
H9 H -0.282951 0.695462 0.107334 0.049 Uiso 1 1 calc R . . . .
C10 C -0.4228(5) 0.7026(3) 0.0203(3) 0.0567(13) Uani 1 1 d . . . . .
H10 H -0.441468 0.781170 -0.001765 0.068 Uiso 1 1 calc R . . . .
C35 C 0.8576(5) 1.0945(4) 0.2760(4) 0.0704(15) Uani 1 1 d . . . . .
H35 H 0.866569 1.162993 0.280975 0.084 Uiso 1 1 calc R . . . .
Zn1A Zn -0.0832(8) 0.3765(7) 0.3627(5) 0.0241(10) Uani 0.05 1 d . U P A 2

loop_
_atom_site_aniso_label
_atom_site_aniso_U_11
_atom_site_aniso_U_22
_atom_site_aniso_U_33
_atom_site_aniso_U_23
_atom_site_aniso_U_13
_atom_site_aniso_U_12
Zn1 0.01520(19) 0.0206(2) 0.0261(2) -0.00778(15) -0.00388(15) -0.00449(14)
O4 0.0254(12) 0.0368(12) 0.0325(12) -0.0177(10) -0.0093(10) -0.0014(9)
O1 0.0222(12) 0.0284(12) 0.0328(12) -0.0062(9) -0.0024(10) -0.0109(9)
O2 0.0244(12) 0.0296(12) 0.0491(15) -0.0143(10) -0.0055(11) -0.0033(9)
N4 0.0185(13) 0.0243(13) 0.0232(13) -0.0091(10) -0.0024(11) -0.0009(10)
O3 0.0446(16) 0.0393(14) 0.0517(16) -0.0222(12) -0.0245(14) 0.0089(11)
N5 0.0177(13) 0.0282(13) 0.0230(13) -0.0090(10) -0.0019(11) -0.0035(10)
N8 0.0297(16) 0.0299(15) 0.0387(16) -0.0146(12) 0.0001(13) -0.0087(12)
N3 0.0222(14) 0.0289(14) 0.0337(15) -0.0118(11) -0.0002(12) -0.0048(11)
N1 0.0241(15) 0.0308(15) 0.0443(17) -0.0125(12) -0.0070(13) -0.0040(11)
C20 0.0189(15) 0.0275(15) 0.0272(16) -0.0101(12) -0.0029(13) -0.0041(12)
C23 0.0171(14) 0.0235(15) 0.0220(15) -0.0064(11) -0.0015(12) -0.0031(11)
C22 0.0223(16) 0.0251(15) 0.0219(15) -0.0086(11) -0.0034(13) -0.0021(12)
C21 0.0201(15) 0.0285(16) 0.0271(16) -0.0124(12) 0.0003(13) -0.0041(12)
C24 0.0190(15) 0.0304(16) 0.0331(17) -0.0154(13) -0.0017(13) -0.0044(12)
C28 0.0233(16) 0.0259(16) 0.0272(16) -0.0077(12) -0.0016(13) -0.0075(12)
C3 0.0214(16) 0.0283(16) 0.0323(17) -0.0158(13) 0.0030(13) -0.0076(12)
C17 0.0227(16) 0.0241(15) 0.0266(16) -0.0065(12) -0.0033(13) -0.0036(12)
C18 0.0227(16) 0.0236(15) 0.0243(15) -0.0069(12) -0.0008(13) -0.0029(12)
C31 0.0265(17) 0.0255(15) 0.0255(16) -0.0083(12) 0.0011(13) -0.0076(13)
C5 0.0216(16) 0.0296(17) 0.0329(17) -0.0159(13) 0.0023(14) -0.0050(13)
C4 0.0182(15) 0.0309(16) 0.0328(17) -0.0141(13) 0.0007(13) -0.0058(12)
C27 0.0215(16) 0.0289(16) 0.0302(17) -0.0113(13) -0.0024(14) -0.0058(12)
N2 0.065(2) 0.0387(18) 0.0462(19) -0.0176(14) -0.0342(18) 0.0030(16)
C25 0.0253(17) 0.0334(17) 0.0317(17) -0.0184(14) -0.0021(14) -0.0019(13)
C11 0.0310(18) 0.0404(19) 0.0325(18) -0.0176(14) -0.0116(15) 0.0028(15)
C12 0.0273(18) 0.0367(18) 0.0274(17) -0.0152(13) -0.0063(14) 0.0024(14)
C19 0.0186(15) 0.0301(16) 0.0331(17) -0.0149(13) 0.0024(13) -0.0035(12)
C6 0.0225(16) 0.0312(17) 0.0292(16) -0.0141(13) 0.0013(14) -0.0096(13)
C30 0.0175(15) 0.0294(16) 0.0337(17) -0.0115(13) -0.0017(13) -0.0025(12)
C26 0.0183(15) 0.0318(17) 0.0297(17) -0.0106(13) 0.0011(13) -0.0018(12)
C16 0.0209(16) 0.0345(18) 0.0412(19) -0.0163(14) 0.0008(15) -0.0049(13)
C32 0.0306(19) 0.0298(17) 0.046(2) -0.0195(15) 0.0033(16) -0.0058(14)
C7 0.0235(17) 0.0385(19) 0.0318(18) -0.0168(14) -0.0034(14) -0.0010(14)
C33 0.0280(18) 0.0307(17) 0.044(2) -0.0200(15) 0.0082(15) -0.0050(14)
C8 0.0248(17) 0.0420(19) 0.0243(16) -0.0167(13) -0.0042(14) -0.0025(14)
C29 0.0226(16) 0.0270(16) 0.0301(17) -0.0123(13) -0.0001(13) -0.0023(12)
C2 0.0213(17) 0.0366(19) 0.046(2) -0.0172(15) -0.0034(15) -0.0074(14)
C1 0.0225(17) 0.0328(18) 0.047(2) -0.0093(15) -0.0081(16) -0.0047(14)
N6 0.037(2) 0.057(2) 0.073(2) -0.0272(18) 0.0045(18) -0.0234(16)
C13 0.0311(19) 0.0316(18) 0.052(2) -0.0192(16) -0.0115(17) -0.0020(14)
N7 0.045(2) 0.050(2) 0.113(3) -0.053(2) 0.022(2) -0.0234(17)
C15 0.0272(18) 0.0370(19) 0.051(2) -0.0212(16) 0.0017(17) -0.0003(15)
C34 0.0241(18) 0.042(2) 0.054(2) -0.0160(17) 0.0008(17) -0.0077(15)
C14 0.038(2) 0.0336(19) 0.050(2) -0.0248(16) 0.0016(18) -0.0016(15)
C9 0.050(2) 0.043(2) 0.037(2) -0.0214(16) -0.0132(18) -0.0042(17)
C10 0.082(3) 0.034(2) 0.060(3) -0.0164(18) -0.038(3) 0.003(2)
C35 0.052(3) 0.065(3) 0.116(4) -0.058(3) 0.030(3) -0.036(2)
Zn1A 0.0142(17) 0.0259(18) 0.0306(18) -0.0076(17) -0.0021(17) -0.0037(17)

loop_
_atom_type_symbol
_atom_type_description
_atom_type_scat_dispersion_real
_atom_type_scat_dispersion_imag
_atom_type_scat_source
C C 0.0033 0.0016 'International Tables Vol C Tables 4.2.6.8 and 6.1.1.4'
H H 0.0000 0.0000 'International Tables Vol C Tables 4.2.6.8 and 6.1.1.4'
N N 0.0061 0.0033 'International Tables Vol C Tables 4.2.6.8 and 6.1.1.4'
O O 0.0106 0.0060 'International Tables Vol C Tables 4.2.6.8 and 6.1.1.4'
Zn Zn 0.2839 1.4301 'International Tables Vol C Tables 4.2.6.8 and 6.1.1.4'

loop_
_geom_angle_atom_site_label_1
_geom_angle_atom_site_label_2
_geom_angle_atom_site_label_3
_geom_angle
_geom_angle_site_symmetry_1
_geom_angle_site_symmetry_3
_geom_angle_publ_flag
O4 Zn1 O1 120.78(9) . . ?
O4 Zn1 N4 111.12(9) . . ?
O4 Zn1 N5 96.83(9) . . ?
O4 Zn1 N3 101.24(10) . . ?
O1 Zn1 N4 128.09(9) . . ?
O1 Zn1 N5 99.32(9) . . ?
O1 Zn1 N3 93.84(10) . . ?
N4 Zn1 N5 74.15(10) . . ?
N4 Zn1 N3 74.76(10) . . ?
N3 Zn1 N5 147.99(10) . . ?
C7 O4 Zn1 114.0(2) . . ?
C7 O4 Zn1A 97.2(3) . . ?
C6 O1 Zn1 117.37(19) . . ?
Zn1A O1 C6 112.2(4) . . ?
C6 O2 Zn1A 53.6(3) . . ?
C22 N4 Zn1 120.4(2) . . ?
C18 N4 Zn1 120.3(2) . . ?
C18 N4 C22 118.6(3) . . ?
C23 N5 Zn1 114.8(2) . . ?
C23 N5 C27 118.3(3) . . ?
C27 N5 Zn1 126.6(2) . . ?
N7 N8 C31 121.1(3) . . ?
C34 N8 C31 130.2(3) . . ?
C34 N8 N7 108.5(3) . . ?
C17 N3 Zn1 114.8(2) . . ?
C17 N3 Zn1A 128.4(3) . . ?
C13 N3 Zn1 125.8(2) . . ?
C13 N3 C17 118.6(3) . . ?
C13 N3 Zn1A 107.2(3) . . ?
C1 N1 C5 117.0(3) . . ?
C21 C20 C28 121.4(3) . . ?
C19 C20 C21 117.4(3) . . ?
C19 C20 C28 121.2(3) . . ?
N5 C23 C22 115.1(3) . . ?
N5 C23 C24 121.5(3) . . ?
C24 C23 C22 123.3(3) . . ?
N4 C22 C23 113.8(3) . . ?
N4 C22 C21 121.5(3) . . ?
C21 C22 C23 124.6(3) . . ?
C20 C21 H21 120.0 . . ?
C22 C21 C20 119.9(3) . . ?
C22 C21 H21 120.0 . . ?
C23 C24 H24 120.0 . . ?
C25 C24 C23 120.0(3) . . ?
C25 C24 H24 120.0 . . ?
C33 C28 C20 121.6(3) . . ?
C29 C28 C20 121.3(3) . . ?
C29 C28 C33 117.1(3) . . ?
C4 C3 C6 120.8(3) . . ?
C2 C3 C4 117.3(3) . . ?
C2 C3 C6 121.9(3) . . ?
N3 C17 C18 114.9(3) . . ?
N3 C17 C16 122.3(3) . . ?
C16 C17 C18 122.7(3) . . ?
N4 C18 C17 113.5(3) . . ?
N4 C18 C19 122.3(3) . . ?
C19 C18 C17 124.2(3) . . ?
C30 C31 N8 121.5(3) . . ?
C30 C31 C32 119.5(3) . . ?
C32 C31 N8 119.0(3) . . ?
N1 C5 C5 115.3(3) . 2_456 ?
N1 C5 C4 122.4(3) . . ?
C4 C5 C5 122.3(3) . 2_456 ?
C3 C4 H4 120.0 . . ?
C5 C4 C3 119.9(3) . . ?
C5 C4 H4 120.0 . . ?
N5 C27 H27 118.5 . . ?
N5 C27 C26 122.9(3) . . ?
C26 C27 H27 118.5 . . ?
C11 N2 C10 117.8(3) . . ?
C24 C25 H25 120.4 . . ?
C24 C25 C26 119.2(3) . . ?
C26 C25 H25 120.4 . . ?
N2 C11 C11 117.1(3) . 2_465 ?
N2 C11 C12 122.4(3) . . ?
C12 C11 C11 120.5(4) . 2_465 ?
C11 C12 H12 120.6 . . ?
C11 C12 C8 118.8(3) . . ?
C8 C12 H12 120.6 . . ?
C20 C19 H19 120.0 . . ?
C18 C19 C20 120.0(3) . . ?
C18 C19 H19 120.0 . . ?
O1 C6 C3 115.5(3) . . ?
O1 C6 Zn1A 30.4(2) . . ?
O2 C6 O1 125.0(3) . . ?
O2 C6 C3 119.5(3) . . ?
O2 C6 Zn1A 95.6(3) . . ?
C3 C6 Zn1A 143.8(3) . . ?
C31 C30 H30 119.9 . . ?
C29 C30 C31 120.3(3) . . ?
C29 C30 H30 119.9 . . ?
C27 C26 H26 121.0 . . ?
C25 C26 C27 118.0(3) . . ?
C25 C26 H26 121.0 . . ?
C17 C16 H16 120.8 . . ?
C15 C16 C17 118.4(3) . . ?
C15 C16 H16 120.8 . . ?
C31 C32 H32 120.0 . . ?
C33 C32 C31 120.0(3) . . ?
C33 C32 H32 120.0 . . ?
O4 C7 C8 115.2(3) . . ?
O3 C7 O4 126.1(3) . . ?
O3 C7 C8 118.6(3) . . ?
C28 C33 H33 119.4 . . ?
C32 C33 C28 121.3(3) . . ?
C32 C33 H33 119.4 . . ?
C12 C8 C7 118.2(3) . . ?
C9 C8 C12 119.3(3) . . ?
C9 C8 C7 122.5(3) . . ?
C28 C29 H29 119.1 . . ?
C30 C29 C28 121.8(3) . . ?
C30 C29 H29 119.1 . . ?
C3 C2 H2 120.5 . . ?
C1 C2 C3 119.1(3) . . ?
C1 C2 H2 120.5 . . ?
N1 C1 C2 124.2(3) . . ?
N1 C1 H1 117.9 . . ?
C2 C1 H1 117.9 . . ?
C34 N6 C35 102.0(3) . . ?
N3 C13 H13 118.7 . . ?
N3 C13 C14 122.7(3) . . ?
C14 C13 H13 118.7 . . ?
C35 N7 N8 102.6(4) . . ?
C16 C15 H15 120.2 . . ?
C14 C15 C16 119.7(3) . . ?
C14 C15 H15 120.2 . . ?
N8 C34 H34 124.4 . . ?
N6 C34 N8 111.2(3) . . ?
N6 C34 H34 124.4 . . ?
C13 C14 H14 120.8 . . ?
C15 C14 C13 118.3(3) . . ?
C15 C14 H14 120.8 . . ?
C8 C9 H9 120.9 . . ?
C8 C9 C10 118.2(3) . . ?
C10 C9 H9 120.9 . . ?
N2 C10 C9 123.6(3) . . ?
N2 C10 H10 118.2 . . ?
C9 C10 H10 118.2 . . ?
N6 C35 H35 122.2 . . ?
N7 C35 N6 115.6(4) . . ?
N7 C35 H35 122.2 . . ?
O1 Zn1A O4 147.9(5) . . ?
O1 Zn1A O2 67.6(4) . . ?
O1 Zn1A N3 115.0(5) . . ?
O1 Zn1A C6 37.4(3) . . ?
O2 Zn1A O4 84.1(2) . . ?
O2 Zn1A N3 150.4(3) . . ?
N3 Zn1A O4 82.2(3) . . ?
C6 Zn1A O4 112.0(3) . . ?
C6 Zn1A O2 30.81(15) . . ?
C6 Zn1A N3 139.3(4) . . ?

loop_
_geom_bond_atom_site_label_1
_geom_bond_atom_site_label_2
_geom_bond_distance
_geom_bond_site_symmetry_2
_geom_bond_publ_flag
Zn1 O4 1.962(2) . ?
Zn1 O1 1.969(2) . ?
Zn1 N4 2.081(2) . ?
Zn1 N5 2.234(3) . ?
Zn1 N3 2.224(3) . ?
O4 C7 1.289(4) . ?
O4 Zn1A 2.468(8) . ?
O1 C6 1.279(4) . ?
O1 Zn1A 1.066(8) . ?
O2 C6 1.241(4) . ?
O2 Zn1A 2.412(8) . ?
N4 C22 1.351(4) . ?
N4 C18 1.345(4) . ?
O3 C7 1.224(4) . ?
N5 C23 1.346(4) . ?
N5 C27 1.347(4) . ?
N8 C31 1.411(4) . ?
N8 N7 1.357(4) . ?
N8 C34 1.343(4) . ?
N3 C17 1.339(4) . ?
N3 C13 1.337(4) . ?
N3 Zn1A 2.462(8) . ?
N1 C5 1.354(4) . ?
N1 C1 1.332(4) . ?
C20 C21 1.399(4) . ?
C20 C28 1.490(4) . ?
C20 C19 1.390(4) . ?
C23 C22 1.487(4) . ?
C23 C24 1.383(4) . ?
C22 C21 1.385(4) . ?
C21 H21 0.9300 . ?
C24 H24 0.9300 . ?
C24 C25 1.371(4) . ?
C28 C33 1.404(4) . ?
C28 C29 1.395(4) . ?
C3 C4 1.394(4) . ?
C3 C6 1.496(4) . ?
C3 C2 1.391(4) . ?
C17 C18 1.496(4) . ?
C17 C16 1.388(4) . ?
C18 C19 1.375(4) . ?
C31 C30 1.375(4) . ?
C31 C32 1.394(5) . ?
C5 C5 1.476(6) 2_456 ?
C5 C4 1.381(4) . ?
C4 H4 0.9300 . ?
C27 H27 0.9300 . ?
C27 C26 1.390(4) . ?
N2 C11 1.333(4) . ?
N2 C10 1.337(5) . ?
C25 H25 0.9300 . ?
C25 C26 1.385(4) . ?
C11 C11 1.495(6) 2_465 ?
C11 C12 1.389(4) . ?
C12 H12 0.9300 . ?
C12 C8 1.391(4) . ?
C19 H19 0.9300 . ?
C6 Zn1A 1.950(9) . ?
C30 H30 0.9300 . ?
C30 C29 1.371(4) . ?
C26 H26 0.9300 . ?
C16 H16 0.9300 . ?
C16 C15 1.383(5) . ?
C32 H32 0.9300 . ?
C32 C33 1.373(4) . ?
C7 C8 1.518(4) . ?
C33 H33 0.9300 . ?
C8 C9 1.363(5) . ?
C29 H29 0.9300 . ?
C2 H2 0.9300 . ?
C2 C1 1.375(4) . ?
C1 H1 0.9300 . ?
N6 C34 1.314(5) . ?
N6 C35 1.351(6) . ?
C13 H13 0.9300 . ?
C13 C14 1.385(5) . ?
N7 C35 1.309(5) . ?
C15 H15 0.9300 . ?
C15 C14 1.378(5) . ?
C34 H34 0.9300 . ?
C14 H14 0.9300 . ?
C9 H9 0.9300 . ?
C9 C10 1.389(5) . ?
C10 H10 0.9300 . ?
C35 H35 0.9300 . ?

loop_
_geom_torsion_atom_site_label_1
_geom_torsion_atom_site_label_2
_geom_torsion_atom_site_label_3
_geom_torsion_atom_site_label_4
_geom_torsion
_geom_torsion_site_symmetry_1
_geom_torsion_site_symmetry_2
_geom_torsion_site_symmetry_3
_geom_torsion_site_symmetry_4
_geom_torsion_publ_flag
Zn1 O4 C7 O3 -5.7(5) . . . . ?
Zn1 O4 C7 C8 173.6(2) . . . . ?
Zn1 O1 C6 O2 -11.3(4) . . . . ?
Zn1 O1 C6 C3 168.2(2) . . . . ?
Zn1 N4 C22 C23 12.2(3) . . . . ?
Zn1 N4 C22 C21 -166.9(2) . . . . ?
Zn1 N4 C18 C17 -12.8(3) . . . . ?
Zn1 N4 C18 C19 165.2(2) . . . . ?
Zn1 N5 C23 C22 -7.5(3) . . . . ?
Zn1 N5 C23 C24 174.5(2) . . . . ?
Zn1 N5 C27 C26 -173.7(2) . . . . ?
Zn1 N3 C17 C18 -11.1(3) . . . . ?
Zn1 N3 C17 C16 167.4(2) . . . . ?
Zn1 N3 C13 C14 -168.4(3) . . . . ?
O4 C7 C8 C12 -169.3(3) . . . . ?
O4 C7 C8 C9 8.6(5) . . . . ?
N4 C22 C21 C20 0.5(4) . . . . ?
N4 C18 C19 C20 2.7(5) . . . . ?
O3 C7 C8 C12 10.1(5) . . . . ?
O3 C7 C8 C9 -172.0(4) . . . . ?
N5 C23 C22 N4 -2.2(4) . . . . ?
N5 C23 C22 C21 176.8(3) . . . . ?
N5 C23 C24 C25 -0.8(5) . . . . ?
N5 C27 C26 C25 0.8(5) . . . . ?
N8 C31 C30 C29 176.0(3) . . . . ?
N8 C31 C32 C33 -177.4(3) . . . . ?
N8 N7 C35 N6 -1.0(6) . . . . ?
N3 C17 C18 N4 15.4(4) . . . . ?
N3 C17 C18 C19 -162.5(3) . . . . ?
N3 C17 C16 C15 2.3(5) . . . . ?
N3 C13 C14 C15 2.1(6) . . . . ?
N1 C5 C4 C3 -0.1(5) . . . . ?
C20 C28 C33 C32 177.5(3) . . . . ?
C20 C28 C29 C30 -178.9(3) . . . . ?
C23 N5 C27 C26 -0.3(4) . . . . ?
C23 C22 C21 C20 -178.5(3) . . . . ?
C23 C24 C25 C26 1.3(5) . . . . ?
C22 N4 C18 C17 177.1(2) . . . . ?
C22 N4 C18 C19 -4.9(4) . . . . ?
C22 C23 C24 C25 -178.7(3) . . . . ?
C21 C20 C28 C33 -13.8(5) . . . . ?
C21 C20 C28 C29 165.6(3) . . . . ?
C21 C20 C19 C18 1.2(5) . . . . ?
C24 C23 C22 N4 175.7(3) . . . . ?
C24 C23 C22 C21 -5.3(5) . . . . ?
C24 C25 C26 C27 -1.2(4) . . . . ?
C28 C20 C21 C22 177.7(3) . . . . ?
C28 C20 C19 C18 -179.2(3) . . . . ?
C3 C2 C1 N1 1.9(6) . . . . ?
C17 N3 C13 C14 0.1(5) . . . . ?
C17 C18 C19 C20 -179.5(3) . . . . ?
C17 C16 C15 C14 0.0(5) . . . . ?
C18 N4 C22 C23 -177.6(2) . . . . ?
C18 N4 C22 C21 3.3(4) . . . . ?
C18 C17 C16 C15 -179.3(3) . . . . ?
C31 N8 N7 C35 176.4(4) . . . . ?
C31 N8 C34 N6 -174.9(3) . . . . ?
C31 C30 C29 C28 2.3(5) . . . . ?
C31 C32 C33 C28 0.5(5) . . . . ?
C5 N1 C1 C2 -2.0(5) . . . . ?
C5 C5 C4 C3 -179.1(4) 2_456 . . . ?
C4 C3 C6 O1 -163.6(3) . . . . ?
C4 C3 C6 O2 15.9(5) . . . . ?
C4 C3 C6 Zn1A -148.7(5) . . . . ?
C4 C3 C2 C1 -0.8(5) . . . . ?
C27 N5 C23 C22 178.4(2) . . . . ?
C27 N5 C23 C24 0.4(4) . . . . ?
N2 C11 C12 C8 1.1(6) . . . . ?
C11 N2 C10 C9 -0.3(7) . . . . ?
C11 C11 C12 C8 -179.5(4) 2_465 . . . ?
C11 C12 C8 C7 177.2(3) . . . . ?
C11 C12 C8 C9 -0.8(5) . . . . ?
C12 C8 C9 C10 0.1(6) . . . . ?
C19 C20 C21 C22 -2.7(4) . . . . ?
C19 C20 C28 C33 166.6(3) . . . . ?
C19 C20 C28 C29 -14.1(5) . . . . ?
C6 O1 Zn1A O4 -22.8(12) . . . . ?
C6 O1 Zn1A O2 7.7(3) . . . . ?
C6 O1 Zn1A N3 -140.1(3) . . . . ?
C6 C3 C4 C5 179.7(3) . . . . ?
C6 C3 C2 C1 179.5(3) . . . . ?
C30 C31 C32 C33 2.3(5) . . . . ?
C16 C17 C18 N4 -163.0(3) . . . . ?
C16 C17 C18 C19 19.0(5) . . . . ?
C16 C15 C14 C13 -2.1(5) . . . . ?
C32 C31 C30 C29 -3.7(5) . . . . ?
C7 C8 C9 C10 -177.8(4) . . . . ?
C33 C28 C29 C30 0.6(5) . . . . ?
C8 C9 C10 N2 0.5(7) . . . . ?
C29 C28 C33 C32 -1.9(5) . . . . ?
C2 C3 C4 C5 0.0(5) . . . . ?
C2 C3 C6 O1 16.1(5) . . . . ?
C2 C3 C6 O2 -164.4(3) . . . . ?
C2 C3 C6 Zn1A 31.0(7) . . . . ?
C1 N1 C5 C5 -179.9(4) . . . 2_456 ?
C1 N1 C5 C4 1.1(5) . . . . ?
C13 N3 C17 C18 179.2(3) . . . . ?
C13 N3 C17 C16 -2.4(5) . . . . ?
N7 N8 C31 C30 178.7(3) . . . . ?
N7 N8 C31 C32 -1.6(5) . . . . ?
N7 N8 C34 N6 1.1(5) . . . . ?
C34 N8 C31 C30 -5.7(5) . . . . ?
C34 N8 C31 C32 174.0(3) . . . . ?
C34 N8 N7 C35 -0.1(5) . . . . ?
C34 N6 C35 N7 1.7(6) . . . . ?
C10 N2 C11 C11 -179.9(5) . . . 2_465 ?
C10 N2 C11 C12 -0.5(6) . . . . ?
C35 N6 C34 N8 -1.6(5) . . . . ?
Zn1A O4 C7 O3 -17.3(4) . . . . ?
Zn1A O4 C7 C8 162.1(3) . . . . ?
Zn1A O1 C6 O2 -17.0(6) . . . . ?
Zn1A O1 C6 C3 162.5(5) . . . . ?
Zn1A O2 C6 O1 8.5(3) . . . . ?
Zn1A O2 C6 C3 -171.0(4) . . . . ?
Zn1A N3 C17 C18 -31.4(4) . . . . ?
Zn1A N3 C17 C16 147.1(3) . . . . ?
Zn1A N3 C13 C14 -155.3(3) . . . . ?
